data_9009500
loop_
_publ_author_name
Kharisun
'Taylor, M. R.'
'Bevan, D. J. M.'
'Pring, A.'

_publ_section_title
;
 The crystal structure of carminite:
 refinement and bond valence calculations
;
_journal_name_full 'Mineralogical Magazine'
_journal_page_first 805
_journal_page_last 811
_journal_paper_doi 10.1180/minmag.1996.060.402.11
_journal_volume 60
_journal_year 1996
_chemical_compound_source 'Broken Hill, NSW, Australia'
_chemical_formula_sum 'As2 Fe2 H2 O10 Pb'
_chemical_name_mineral Carminite
_space_group_IT_number 66
_symmetry_space_group_name_Hall '-C 2 2c'
_symmetry_space_group_name_H-M 'C c c m'
_cell_angle_alpha 90
_cell_angle_beta 90
_cell_angle_gamma 90
_cell_formula_units_Z 8
_cell_length_a 16.591
_cell_length_b 7.580
_cell_length_c 12.285
_cell_volume 1544.959
_database_code_amcsd 0014520
_exptl_crystal_density_diffrn 5.423
_cod_original_formula_sum 'Pb Fe2 As2 O10 H2'
_cod_database_code 9009500

loop_
_space_group_symop_operation_xyz
x,y,z
1/2+x,1/2+y,z
x,-y,1/2+z
1/2+x,1/2-y,1/2+z
-x,y,1/2-z
1/2-x,1/2+y,1/2-z
-x,y,1/2+z
1/2-x,1/2+y,1/2+z
x,-y,1/2-z
1/2+x,1/2-y,1/2-z
x,y,-z
1/2+x,1/2+y,-z
-x,-y,z
1/2-x,1/2-y,z
-x,-y,-z
1/2-x,1/2-y,-z

loop_
_atom_site_label
_atom_site_fract_x
_atom_site_fract_y
_atom_site_fract_z
_atom_site_U_iso_or_equiv
_atom_site_type_symbol
_atom_site_attached_hydrogens
Pb1 0.00000 0.00000 0.25000 0.01450 Pb 0
Pb2 0.25000 0.75000 0.00000 0.01150 Pb 0
Fe 0.37751 0.13000 0.13516 0.00880 Fe 0
As1 0.04286 0.73840 0.00000 0.00700 As 0
As2 0.21189 0.00000 0.25000 0.00540 As 0
O1 0.01720 0.24690 0.11140 0.00900 O 0
O2 0.09230 0.54010 0.00000 0.01100 O 0
O3 0.11210 -0.10410 0.00000 0.01300 O 0
O4 0.15120 0.17580 0.24150 0.01300 O 0
O5 0.27230 -0.00340 0.13900 0.00870 O 0
O-H6 0.16900 0.23870 0.00000 0.00600 O 1
O-H7 0.42220 0.00000 0.25000 0.01100 O 1

loop_
_cod_changelog_entry_id
_cod_changelog_entry_author
_cod_changelog_entry_date
_cod_changelog_entry_text
1
;cod-tools version 3.8.0
Id: cif_guess_AMCSD_atom_types 9574 2023-05-10 09:00:05Z saulius
;
2023-05-10T18:51:50+03:00
;Derived atom types and hydrogen counts
from atom names that follow the AMCSD naming convention
(Wat == water, O-H == hydroxyl).
;

loop_
_cod_related_entry_id
_cod_related_entry_database
_cod_related_entry_code
1 AMCSD 0014520
